data_7100476
loop_
_publ_author_name
'Archan Dey'
'Gautam R. Desiraju'

_publ_section_title
;
Correlation between molecular
dipole moment and centrosymmetry
in some crystalline diphenyl ethers.
;
_journal_name_full 'Chemical Communications'
_journal_paper_doi 10.1039/b502516h
_journal_year 2005
_chemical_formula_moiety 'C13 H11 N O4'
_chemical_formula_sum 'C13 H11 N O4'
_chemical_formula_weight 245.23
_chemical_melting_point 383
_chemical_name_common 1-(4-methoxyphenoxy)-4-nitrobenzene
_space_group_IT_number 14
_symmetry_cell_setting monoclinic
_symmetry_space_group_name_Hall '-P 2ybc'
_symmetry_space_group_name_H-M 'P 1 21/c 1'
_cell_angle_alpha 90.00
_cell_angle_beta 101.4310(10)
_cell_angle_gamma 90.00
_cell_formula_units_Z 4
_cell_length_a 12.3992(3)
_cell_length_b 7.4839(2)
_cell_length_c 12.2812(3)
_cell_measurement_temperature 120(2)
_cell_volume 1117.02(5)
_diffrn_ambient_temperature 120(2)
_exptl_crystal_density_diffrn 1.458
_cod_depositor_comments
;
The following automatic conversions were performed:
'_symmetry_cell_setting' value 'Monoclinic' changed to 'monoclinic'
according to '/home/saulius/struct/CIF-dictionaries/cif_core.dic'
dictionary named 'cif_core.dic' version 2.4.1 from 2010-06-29.

Automatic conversion script
Id: cif_fix_enum 1527 2010-12-29 10:47:43Z saulius 
;
_cod_original_sg_symbol_H-M 'P 21/c'
_cod_database_code 7100476

loop_
_symmetry_equiv_pos_as_xyz
'x, y, z'
'-x, y+1/2, -z+1/2'
'-x, -y, -z'
'x, -y-1/2, z-1/2'

loop_
_atom_site_label
_atom_site_type_symbol
_atom_site_fract_x
_atom_site_fract_y
_atom_site_fract_z
_atom_site_U_iso_or_equiv
_atom_site_adp_type
_atom_site_occupancy
_atom_site_symmetry_multiplicity
_atom_site_calc_flag
_atom_site_refinement_flags
_atom_site_disorder_assembly
_atom_site_disorder_group
N1 N 1.01393(8) 0.22608(15) 0.35420(9) 0.0279(3) Uani 1 1 d . . .
C1 C 0.92113(9) 0.16787(16) 0.40199(10) 0.0230(3) Uani 1 1 d . . .
O1 O 1.08658(8) 0.31626(15) 0.41131(8) 0.0396(3) Uani 1 1 d . . .
O2 O 1.01629(7) 0.18170(16) 0.25827(7) 0.0380(3) Uani 1 1 d . . .
C2 C 0.83897(10) 0.06536(17) 0.33771(10) 0.0243(3) Uani 1 1 d . . .
O3 O 0.65769(7) -0.00619(12) 0.53005(7) 0.0252(2) Uani 1 1 d . . .
C3 C 0.75120(10) 0.01101(16) 0.38321(10) 0.0236(3) Uani 1 1 d . . .
O4 O 0.60078(7) 0.09059(11) 0.96177(7) 0.0244(2) Uani 1 1 d . . .
C4 C 0.74802(9) 0.05546(15) 0.49314(10) 0.0215(3) Uani 1 1 d . . .
C5 C 0.83136(10) 0.15673(16) 0.55677(10) 0.0237(3) Uani 1 1 d . . .
C6 C 0.91859(10) 0.21456(17) 0.51048(10) 0.0247(3) Uani 1 1 d . . .
C7 C 0.65040(10) 0.02168(16) 0.64146(10) 0.0220(3) Uani 1 1 d . . .
C8 C 0.71832(10) -0.06947(17) 0.72613(10) 0.0244(3) Uani 1 1 d . . .
C9 C 0.70483(10) -0.04818(16) 0.83532(10) 0.0232(3) Uani 1 1 d . . .
C10 C 0.62167(9) 0.06265(15) 0.85800(9) 0.0210(3) Uani 1 1 d . . .
C11 C 0.55388(10) 0.15424(16) 0.77150(10) 0.0231(3) Uani 1 1 d . . .
C12 C 0.56786(10) 0.13380(16) 0.66314(10) 0.0234(3) Uani 1 1 d . . .
C13 C 0.65644(11) -0.02254(18) 1.04863(10) 0.0259(3) Uani 1 1 d . . .
H6 H 0.9749(12) 0.285(2) 0.5514(12) 0.031(4) Uiso 1 1 d . . .
H13C H 0.6264(12) 0.010(2) 1.1144(13) 0.033(4) Uiso 1 1 d . . .
H8 H 0.7758(11) -0.148(2) 0.7085(11) 0.026(3) Uiso 1 1 d . . .
H2 H 0.8428(11) 0.033(2) 0.2632(13) 0.032(4) Uiso 1 1 d . . .
H13B H 0.6396(11) -0.150(2) 1.0303(12) 0.029(4) Uiso 1 1 d . . .
H13A H 0.7346(12) -0.001(2) 1.0609(12) 0.030(4) Uiso 1 1 d . . .
H5 H 0.8289(11) 0.1862(19) 0.6311(12) 0.026(3) Uiso 1 1 d . . .
H12 H 0.5209(12) 0.196(2) 0.6027(12) 0.030(4) Uiso 1 1 d . . .
H11 H 0.4976(11) 0.2332(18) 0.7892(11) 0.023(3) Uiso 1 1 d . . .
H3 H 0.6921(11) -0.0568(19) 0.3405(11) 0.025(3) Uiso 1 1 d . . .
H9 H 0.7532(12) -0.1088(19) 0.8926(12) 0.027(4) Uiso 1 1 d . . .

loop_
_atom_site_aniso_label
_atom_site_aniso_U_11
_atom_site_aniso_U_22
_atom_site_aniso_U_33
_atom_site_aniso_U_23
_atom_site_aniso_U_13
_atom_site_aniso_U_12
N1 0.0219(5) 0.0366(6) 0.0254(5) 0.0058(5) 0.0049(4) 0.0021(4)
C1 0.0202(5) 0.0259(6) 0.0234(6) 0.0051(5) 0.0056(5) 0.0025(5)
O1 0.0282(5) 0.0534(6) 0.0374(5) -0.0011(5) 0.0073(4) -0.0124(4)
O2 0.0286(5) 0.0647(7) 0.0221(5) 0.0045(4) 0.0083(4) 0.0006(5)
C2 0.0268(6) 0.0266(6) 0.0194(6) -0.0002(5) 0.0044(5) 0.0036(5)
O3 0.0250(4) 0.0306(5) 0.0207(4) -0.0029(3) 0.0067(3) -0.0069(4)
C3 0.0245(6) 0.0236(6) 0.0220(6) -0.0012(5) 0.0027(5) -0.0006(5)
O4 0.0260(4) 0.0264(5) 0.0215(4) 0.0018(3) 0.0066(3) 0.0040(3)
C4 0.0208(6) 0.0203(5) 0.0240(6) 0.0020(4) 0.0057(5) 0.0013(4)
C5 0.0260(6) 0.0247(6) 0.0206(6) -0.0024(5) 0.0049(5) -0.0001(5)
C6 0.0223(6) 0.0262(6) 0.0248(6) 0.0002(5) 0.0027(5) -0.0013(5)
C7 0.0228(6) 0.0234(6) 0.0207(5) -0.0011(5) 0.0065(5) -0.0051(5)
C8 0.0219(6) 0.0244(6) 0.0278(6) -0.0013(5) 0.0070(5) 0.0003(5)
C9 0.0211(6) 0.0239(6) 0.0240(6) 0.0021(5) 0.0031(5) 0.0013(5)
C10 0.0215(5) 0.0204(5) 0.0220(5) -0.0008(4) 0.0061(4) -0.0040(4)
C11 0.0210(5) 0.0224(6) 0.0266(6) 0.0012(5) 0.0061(5) 0.0005(5)
C12 0.0213(5) 0.0236(6) 0.0244(6) 0.0039(5) 0.0026(5) -0.0015(5)
C13 0.0277(7) 0.0282(7) 0.0217(6) 0.0024(5) 0.0041(5) 0.0022(5)

loop_
_geom_bond_atom_site_label_1
_geom_bond_atom_site_label_2
_geom_bond_distance
_geom_bond_site_symmetry_2
_geom_bond_publ_flag
N1 O1 1.2281(14) . ?
N1 O2 1.2301(13) . ?
N1 C1 1.4580(15) . ?
C1 C6 1.3838(17) . ?
C1 C2 1.3895(17) . ?
C2 C3 1.3795(17) . ?
C2 H2 0.957(15) . ?
O3 C4 1.3690(14) . ?
O3 C7 1.4045(13) . ?
C3 C4 1.3986(16) . ?
C3 H3 0.957(14) . ?
O4 C10 1.3659(14) . ?
O4 C13 1.4281(14) . ?
C4 C5 1.3903(17) . ?
C5 C6 1.3872(17) . ?
C5 H5 0.945(14) . ?
C6 H6 0.938(15) . ?
C7 C8 1.3817(17) . ?
C7 C12 1.3894(17) . ?
C8 C9 1.3930(17) . ?
C8 H8 0.980(14) . ?
C9 C10 1.3937(17) . ?
C9 H9 0.946(15) . ?
C10 C11 1.3968(17) . ?
C11 C12 1.3841(17) . ?
C11 H11 0.971(14) . ?
C12 H12 0.965(15) . ?
C13 H13C 0.985(16) . ?
C13 H13B 0.993(16) . ?
C13 H13A 0.964(15) . ?

loop_
_cod_related_entry_id
_cod_related_entry_database
_cod_related_entry_code
1 ChemSpider 72824
